data_2239164
loop_
_publ_author_name
'Uchida, Akira'
'Hasegawa, Masatoshi'
'Yamaguchi, Shinya'
'Takezawa, Eiichiro'
'Ishikawa, Atsushi'
'Kagayama, Takashi'

_publ_section_title
;
 (1<i>S</i>*,2<i>S</i>*,4<i>R</i>*,5<i>R</i>*)-Cyclohexane-1,2,4,5-tetracarboxylic
 acid
;
_journal_coeditor_code IS5327
_journal_issue 1
_journal_name_full 'Acta Crystallographica Section E'
_journal_page_first o75
_journal_paper_doi 10.1107/S1600536813033795
_journal_volume 70
_journal_year 2014
_chemical_formula_iupac 'C10 H12 O8'
_chemical_formula_moiety 'C10 H12 O8'
_chemical_formula_sum 'C10 H12 O8'
_chemical_formula_weight 260.20
_chemical_name_systematic '(1<i>S</i>*,2<i>S</i>*,4<i>R</i>*,5<i>R</i>*)-Cyclohexane-1,2,4,5-tetracarboxylic acid'
_space_group_crystal_system trigonal
_space_group_IT_number 148
_space_group_name_Hall '-R 3'
_space_group_name_H-M_alt 'R -3'
_symmetry_space_group_name_Hall '-R 3'
_symmetry_space_group_name_H-M 'R -3 :H'
_atom_sites_solution_hydrogens mixed
_audit_creation_method SHELXL-2013
_cell_angle_alpha 90
_cell_angle_beta 90
_cell_angle_gamma 120
_cell_formula_units_Z 9
_cell_length_a 17.6970(6)
_cell_length_b 17.6970(6)
_cell_length_c 9.5455(6)
_cell_measurement_reflns_used 2340
_cell_measurement_temperature 298(2)
_cell_measurement_theta_max 30.02
_cell_measurement_theta_min 2.30
_cell_volume 2589.0(2)
_computing_cell_refinement 'SAINT-Plus (Bruker, 2007)'
_computing_data_collection 'APEX2 (Bruker, 2007)'
_computing_data_reduction 'SAINT-Plus (Bruker, 2007)'
_computing_molecular_graphics
;
<i>ORTEPIII</i> (Burnett & Johnson, 1996) and <i>PLATON</i> (Spek,
2009)
;
_computing_publication_material 'SHELXL2013 (Sheldrick, 2008)'
_computing_structure_refinement 'SHELXL2013 (Sheldrick, 2008)'
_computing_structure_solution 'SHELXS97 (Sheldrick, 2008)'
_diffrn_ambient_temperature 298(2)
_diffrn_measured_fraction_theta_full 1.000
_diffrn_measured_fraction_theta_max 0.987
_diffrn_measurement_device_type
;
Bruker APEXII CCD area-detector
;
_diffrn_measurement_method '\f and \w scans'
_diffrn_radiation_type MoK\a
_diffrn_radiation_wavelength 0.71073
_diffrn_reflns_av_R_equivalents 0.0186
_diffrn_reflns_limit_h_max 21
_diffrn_reflns_limit_h_min -24
_diffrn_reflns_limit_k_max 24
_diffrn_reflns_limit_k_min -20
_diffrn_reflns_limit_l_max 11
_diffrn_reflns_limit_l_min -13
_diffrn_reflns_number 6439
_diffrn_reflns_theta_full 25.242
_diffrn_reflns_theta_max 29.993
_diffrn_reflns_theta_min 2.302
_exptl_absorpt_coefficient_mu 0.133
_exptl_absorpt_correction_T_max 0.966
_exptl_absorpt_correction_T_min 0.891
_exptl_absorpt_correction_type multi-scan
_exptl_absorpt_process_details '(SADABS; Sheldrick, 1996)'
_exptl_crystal_colour colourless
_exptl_crystal_density_diffrn 1.502
_exptl_crystal_density_method 'not measured'
_exptl_crystal_description block
_exptl_crystal_F_000 1224
_exptl_crystal_size_max 0.330
_exptl_crystal_size_mid 0.260
_exptl_crystal_size_min 0.260
_refine_diff_density_max 0.377
_refine_diff_density_min -0.208
_refine_ls_extinction_method none
_refine_ls_goodness_of_fit_ref 1.064
_refine_ls_hydrogen_treatment mixed
_refine_ls_matrix_type full
_refine_ls_number_parameters 90
_refine_ls_number_reflns 1653
_refine_ls_number_restraints 0
_refine_ls_restrained_S_all 1.064
_refine_ls_R_factor_all 0.0491
_refine_ls_R_factor_gt 0.0414
_refine_ls_shift/su_max 0.000
_refine_ls_shift/su_mean 0.000
_refine_ls_structure_factor_coef Fsqd
_refine_ls_weighting_details 'w=1/[\s^2^(Fo^2^)+(0.0607P)^2^+1.9122P] where P=(Fo^2^+2Fc^2^)/3'
_refine_ls_weighting_scheme calc
_refine_ls_wR_factor_gt 0.1131
_refine_ls_wR_factor_ref 0.1189
_reflns_number_gt 1388
_reflns_number_total 1653
_reflns_threshold_expression I>2\s(I)
_cod_data_source_file is5327sup1.cif
_cod_data_source_block I
_cod_database_code 2239164
_cod_database_fobs_code 2239164
_shelx_space_group_comment
;
The symmetry employed for this shelxl refinement is uniquely defined
by the following loop, which should always be used as a source of
symmetry information in preference to the above space-group names.
They are only intended as comments.
;
_shelx_estimated_absorpt_t_min 0.957
_shelx_estimated_absorpt_t_max 0.966
_shelxl_version_number .2013

loop_
_space_group_symop_operation_xyz
'x, y, z'
'-y, x-y, z'
'-x+y, -x, z'
'x+2/3, y+1/3, z+1/3'
'-y+2/3, x-y+1/3, z+1/3'
'-x+y+2/3, -x+1/3, z+1/3'
'x+1/3, y+2/3, z+2/3'
'-y+1/3, x-y+2/3, z+2/3'
'-x+y+1/3, -x+2/3, z+2/3'
'-x, -y, -z'
'y, -x+y, -z'
'x-y, x, -z'
'-x+2/3, -y+1/3, -z+1/3'
'y+2/3, -x+y+1/3, -z+1/3'
'x-y+2/3, x+1/3, -z+1/3'
'-x+1/3, -y+2/3, -z+2/3'
'y+1/3, -x+y+2/3, -z+2/3'
'x-y+1/3, x+2/3, -z+2/3'

loop_
_atom_site_type_symbol
_atom_site_label
_atom_site_fract_x
_atom_site_fract_y
_atom_site_fract_z
_atom_site_U_iso_or_equiv
_atom_site_adp_type
_atom_site_calc_flag
_atom_site_occupancy
C C1 0.51496(8) 0.07671(7) -0.08154(11) 0.0279(3) Uani d 1
H H1A 0.4929 0.1116 -0.1242 0.034 Uiso calc 1
H H1B 0.5770 0.1045 -0.1011 0.034 Uiso calc 1
C C2 0.50063(7) 0.07293(7) 0.07787(11) 0.0233(2) Uani d 1
H H2 0.4383 0.0484 0.0969 0.028 Uiso calc 1
C C3 0.53165(7) 0.01523(7) 0.14585(11) 0.0242(2) Uani d 1
H H3 0.5944 0.0414 0.1285 0.029 Uiso calc 1
C C4 0.55013(8) 0.16503(7) 0.13456(12) 0.0283(3) Uani d 1
C C5 0.51702(8) 0.00882(8) 0.30236(12) 0.0267(3) Uani d 1
O O1 0.62253(6) 0.19739(7) 0.18327(13) 0.0471(3) Uani d 1
H H4 0.5352(17) 0.2558(18) 0.151(3) 0.083(8) Uiso d 1
O O2 0.50596(8) 0.20615(8) 0.12244(15) 0.0543(3) Uani d 1
O O3 0.46919(7) 0.03210(7) 0.35746(9) 0.0380(3) Uani d 1
O O4 0.55716(7) -0.02417(7) 0.37025(10) 0.0400(3) Uani d 1
H H5 0.5485(19) -0.0245(19) 0.467(3) 0.110(10) Uiso d 1

loop_
_atom_site_aniso_label
_atom_site_aniso_U_11
_atom_site_aniso_U_22
_atom_site_aniso_U_33
_atom_site_aniso_U_12
_atom_site_aniso_U_13
_atom_site_aniso_U_23
C1 0.0389(6) 0.0247(5) 0.0218(5) 0.0171(5) 0.0021(4) 0.0033(4)
C2 0.0259(5) 0.0227(5) 0.0214(5) 0.0123(4) 0.0009(4) 0.0002(4)
C3 0.0274(5) 0.0268(5) 0.0198(5) 0.0147(4) 0.0014(4) 0.0015(4)
C4 0.0309(6) 0.0246(5) 0.0267(5) 0.0119(5) 0.0041(4) 0.0008(4)
C5 0.0310(6) 0.0282(5) 0.0214(5) 0.0153(5) -0.0010(4) 0.0009(4)
O1 0.0302(5) 0.0342(5) 0.0672(8) 0.0088(4) -0.0056(5) -0.0095(5)
O2 0.0559(7) 0.0333(5) 0.0820(9) 0.0285(5) -0.0212(6) -0.0187(5)
O3 0.0517(6) 0.0540(6) 0.0237(4) 0.0380(5) 0.0042(4) 0.0031(4)
O4 0.0531(6) 0.0611(7) 0.0238(4) 0.0420(6) 0.0015(4) 0.0059(4)

loop_
_atom_type_symbol
_atom_type_description
_atom_type_scat_dispersion_real
_atom_type_scat_dispersion_imag
_atom_type_scat_source
C C 0.0033 0.0016 'International Tables Vol C Tables 6.1.1.4 and Sasaki (1989)'
H H 0.0000 0.0000 'International Tables Vol C Tables 6.1.1.4'
O O 0.0106 0.0060 'International Tables Vol C Tables 6.1.1.4 and Sasaki (1989)'

loop_
_geom_angle_atom_site_label_1
_geom_angle_atom_site_label_2
_geom_angle_atom_site_label_3
_geom_angle_site_symmetry_1
_geom_angle_site_symmetry_3
_geom_angle
C3 C1 C2 10_655 . 111.06(9)
C3 C1 H1A 10_655 . 109.4
C2 C1 H1A . . 109.4
C3 C1 H1B 10_655 . 109.4
C2 C1 H1B . . 109.4
H1A C1 H1B . . 108.0
C4 C2 C3 . . 111.15(9)
C4 C2 C1 . . 108.23(9)
C3 C2 C1 . . 110.07(9)
C4 C2 H2 . . 109.1
C3 C2 H2 . . 109.1
C1 C2 H2 . . 109.1
C5 C3 C2 . . 111.43(9)
C5 C3 C1 . 10_655 109.53(9)
C2 C3 C1 . 10_655 110.89(9)
C5 C3 H3 . . 108.3
C2 C3 H3 . . 108.3
C1 C3 H3 10_655 . 108.3
O1 C4 O2 . . 123.84(12)
O1 C4 C2 . . 123.74(11)
O2 C4 C2 . . 112.41(11)
O3 C5 O4 . . 124.14(11)
O3 C5 C3 . . 121.25(10)
O4 C5 C3 . . 114.60(10)
C4 O2 H4 . . 109.5(18)
C5 O4 H5 . . 111.8(17)

loop_
_geom_bond_atom_site_label_1
_geom_bond_atom_site_label_2
_geom_bond_site_symmetry_2
_geom_bond_distance
C1 C3 10_655 1.5370(16)
C1 C2 . 1.5386(15)
C1 H1A . 0.9700
C1 H1B . 0.9700
C2 C4 . 1.5130(15)
C2 C3 . 1.5251(15)
C2 H2 . 0.9800
C3 C5 . 1.5108(15)
C3 H3 . 0.9800
C4 O1 . 1.2049(16)
C4 O2 . 1.3126(16)
C5 O3 . 1.2295(15)
C5 O4 . 1.2961(14)
O2 H4 . 0.81(3)
O4 H5 . 0.94(3)

loop_
_geom_hbond_atom_site_label_D
_geom_hbond_atom_site_label_H
_geom_hbond_atom_site_label_A
_geom_hbond_site_symmetry_A
_geom_hbond_distance_DH
_geom_hbond_distance_HA
_geom_hbond_distance_DA
_geom_hbond_angle_DHA
O2 H4 O1 3_665 0.81(3) 1.93(3) 2.705(2) 160(3)
O4 H5 O3 10_656 0.94(3) 1.70(3) 2.6320(10) 176(3)

loop_
_geom_torsion_atom_site_label_1
_geom_torsion_atom_site_label_2
_geom_torsion_atom_site_label_3
_geom_torsion_atom_site_label_4
_geom_torsion_site_symmetry_1
_geom_torsion_site_symmetry_4
_geom_torsion
C3 C1 C2 C4 10_655 . 178.45(9)
C3 C1 C2 C3 10_655 . 56.81(13)
C4 C2 C3 C5 . . 61.11(12)
C1 C2 C3 C5 . . -179.00(9)
C4 C2 C3 C1 . 10_655 -176.60(9)
C1 C2 C3 C1 . 10_655 -56.70(13)
C3 C2 C4 O1 . . 25.59(16)
C1 C2 C4 O1 . . -95.39(14)
C3 C2 C4 O2 . . -155.53(11)
C1 C2 C4 O2 . . 83.49(13)
C2 C3 C5 O3 . . 14.47(16)
C1 C3 C5 O3 10_655 . -108.61(13)
C2 C3 C5 O4 . . -166.81(10)
C1 C3 C5 O4 10_655 . 70.12(13)
